data_2020173
loop_
_publ_author_name
'Behm, H.'

_publ_section_title
;
 Structure of tripotassium monohydroxo(pentahydroxoundecaoxo heptaborato)
 platinate(IV) trihydrate
;
_journal_name_full 'Acta Crystallographica C (39,1983-)'
_journal_page_first 1348
_journal_page_last 1351
_journal_volume 44
_journal_year 1988
_chemical_formula_sum 'B7 H12 K3 O20 Pt'
_chemical_name_systematic 'K3 (Pt (B7 O11 (O H)5) (O H) ) (H2 O)3'
_space_group_IT_number 62
_symmetry_space_group_name_Hall '-P 2ac 2n'
_symmetry_space_group_name_H-M 'P n m a'
_cell_angle_alpha 90
_cell_angle_beta 90
_cell_angle_gamma 90
_cell_formula_units_Z 4
_cell_length_a 19.283
_cell_length_b 11.48
_cell_length_c 8.106
_cell_volume 1794.416
_citation_journal_id_ASTM ACSCEE
_cod_data_source_file Behm_ACSCEE_1988_1662.cif
_cod_data_source_block H12B7K3O20Pt1
_cod_original_formula_sum 'H12 B7 K3 O20 Pt1'
_cod_database_code 2020173

loop_
_symmetry_equiv_pos_as_xyz
x,y,z
-x+1/2,-y,z+1/2
x+1/2,-y+1/2,-z+1/2
-x,y+1/2,-z
-x,-y,-z
x-1/2,y,-z-1/2
-x-1/2,y-1/2,z-1/2
x,-y-1/2,z

loop_
_atom_site_label
_atom_site_type_symbol
_atom_site_fract_x
_atom_site_fract_y
_atom_site_fract_z
_atom_site_occupancy
_atom_site_U_iso_or_equiv
O2 O-2 0.053 0.3776 0.4748 1 0.0
B3 B+3 0.243 0.25 0.335 1 0.0
O11 O-2 0.0645 0.25 0.7671 1 0.0
O1 O-2 0.1802 0.3734 0.6359 1 0.0
O4 O-2 0.2658 0.3549 0.4186 1 0.0
O6 O-2 0.2696 0.25 0.1701 1 0.0
O13 O-2 0.4325 0.25 0.462 1 0.0
O7 O-2 0.1607 0.25 0.032 1 0.0
B4 B+3 0.2308 0.25 0.03 1 0.0
B1 B+3 0.2394 0.4031 0.5594 1 0.0
B5 B+3 0.1188 0.25 0.183 1 0.0
K1 K+1 0.39333 0.5102 0.4195 1 0.0
Pt1 Pt+4 0.11696 0.25 0.54859 1 0.0
O3 O-2 0.1654 0.25 0.3277 1 0.0
O10 O-2 0.0158 0.5135 0.2741 1 0.0
K2 K+1 0.0721 0.75 0.326 1 0.0
O8 O-2 0.2798 0.4909 0.6228 1 0.0
O9 O-2 0.2669 0.25 -0.1133 1 0.0
O12 O-2 0.3876 0.3873 0.1038 1 0.0
O5 O-2 0.0752 0.3526 0.182 1 0.0
B2 B+3 0.0486 0.4115 0.3143 1 0.0
